data_2016790
loop_
_publ_author_name
'Blerk, Charmaine van'
'Kruger, Gert J.'

_publ_section_title
;
 Hydrogen-bonding motifs and thermotropic polymorphism in redetermined
 halide salts of hexamethylenediamine
;
_journal_coeditor_code BM3056
_journal_issue 10
_journal_name_full 'Acta Crystallographica Section C'
_journal_page_first o537
_journal_page_last o542
_journal_paper_doi 10.1107/S0108270108022919
_journal_volume 64
_journal_year 2008
_chemical_formula_iupac 'C6 H18 N2 2+ , 2Br -'
_chemical_formula_moiety 'C6 H18 N2 2+ , 2(Br -)'
_chemical_formula_sum 'C6 H18 Br2 N2'
_chemical_formula_weight 278.04
_chemical_name_common 'Hexamethylenediammonium dihydrobromide'
_chemical_name_systematic
;
Hexane-1,6-diammonium dibromide
;
_space_group_IT_number 14
_symmetry_cell_setting monoclinic
_symmetry_space_group_name_Hall '-P 2ybc'
_symmetry_space_group_name_H-M 'P 1 21/c 1'
_atom_sites_solution_hydrogens geom
_atom_sites_solution_primary direct
_atom_sites_solution_secondary difmap
_audit_creation_method SHELXL97
_cell_angle_alpha 90.00
_cell_angle_beta 90.1150(10)
_cell_angle_gamma 90.00
_cell_formula_units_Z 4
_cell_length_a 4.70440(10)
_cell_length_b 14.4462(3)
_cell_length_c 16.2582(4)
_cell_measurement_reflns_used 9920
_cell_measurement_temperature 295(2)
_cell_measurement_theta_max 28.02
_cell_measurement_theta_min 2.51
_cell_volume 1104.92(4)
_computing_cell_refinement 'SAINT (Bruker, 2008)'
_computing_data_collection 'SMART-NT (Bruker, 1999)'
_computing_data_reduction 'SAINT (Bruker, 2008)'
_computing_molecular_graphics
;
X-SEED (Barbour, 2001) and Mercury (Macrae <i>et al.</i>,  2006)
;
_computing_publication_material
;
PLATON (Spek, 2003) and publCIF (Westrip, 2008)
;
_computing_structure_refinement 'SHELXL97 (Sheldrick, 2008)'
_computing_structure_solution 'SHELXS97 (Sheldrick, 2008)'
_diffrn_ambient_temperature 295(2)
_diffrn_measured_fraction_theta_full 0.999
_diffrn_measured_fraction_theta_max 0.999
_diffrn_measurement_device_type 'Bruker SMART CCD'
_diffrn_measurement_method '\f and \w'
_diffrn_radiation_monochromator graphite
_diffrn_radiation_source 'sealed tube'
_diffrn_radiation_type MoK\a
_diffrn_radiation_wavelength 0.71073
_diffrn_reflns_av_R_equivalents 0.0417
_diffrn_reflns_av_sigmaI/netI 0.0226
_diffrn_reflns_limit_h_max 6
_diffrn_reflns_limit_h_min -6
_diffrn_reflns_limit_k_max 19
_diffrn_reflns_limit_k_min -19
_diffrn_reflns_limit_l_max 21
_diffrn_reflns_limit_l_min -21
_diffrn_reflns_number 19693
_diffrn_reflns_theta_full 28.33
_diffrn_reflns_theta_max 28.33
_diffrn_reflns_theta_min 1.89
_diffrn_standards_number 0
_exptl_absorpt_coefficient_mu 7.284
_exptl_absorpt_correction_T_max 0.4828
_exptl_absorpt_correction_T_min 0.1165
_exptl_absorpt_correction_type multi-scan
_exptl_absorpt_process_details '(APEX2 AXScale; Bruker, 2008)'
_exptl_crystal_colour colourless
_exptl_crystal_density_diffrn 1.671
_exptl_crystal_density_method 'not measured'
_exptl_crystal_description rectangular
_exptl_crystal_F_000 552
_exptl_crystal_size_max 0.44
_exptl_crystal_size_mid 0.26
_exptl_crystal_size_min 0.10
_refine_diff_density_max 0.844
_refine_diff_density_min -0.649
_refine_ls_extinction_coef 0.0151(6)
_refine_ls_extinction_expression Fc\^*\^=kFc[1+0.001xFc\^2\^\l\^3\^/sin(2\q)]\^-1/4\^
_refine_ls_extinction_method 'SHELXL97 (Sheldrick, 2008)'
_refine_ls_goodness_of_fit_ref 1.052
_refine_ls_hydrogen_treatment constr
_refine_ls_matrix_type full
_refine_ls_number_parameters 94
_refine_ls_number_reflns 2753
_refine_ls_number_restraints 0
_refine_ls_restrained_S_all 1.052
_refine_ls_R_factor_all 0.0330
_refine_ls_R_factor_gt 0.0253
_refine_ls_shift/su_max 0.002
_refine_ls_shift/su_mean 0.000
_refine_ls_structure_factor_coef Fsqd
_refine_ls_weighting_details 'calc w = 1/[\s^2^(Fo^2^)+(0.0230P)^2^+0.7117P] where P=(Fo^2^+2Fc^2^)/3'
_refine_ls_weighting_scheme calc
_refine_ls_wR_factor_gt 0.0570
_refine_ls_wR_factor_ref 0.0599
_reflns_number_gt 2364
_reflns_number_total 2753
_reflns_threshold_expression I>2\s(I)
_cod_data_source_file bm3056.cif
_cod_data_source_block II
_cod_original_sg_symbol_H-M 'P 21/c'
_cod_database_code 2016790
_cod_database_fobs_code 2016790

loop_
_symmetry_equiv_pos_as_xyz
'x, y, z'
'-x, y+1/2, -z+1/2'
'-x, -y, -z'
'x, -y-1/2, z-1/2'

loop_
_atom_site_type_symbol
_atom_site_label
_atom_site_fract_x
_atom_site_fract_y
_atom_site_fract_z
_atom_site_U_iso_or_equiv
_atom_site_adp_type
_atom_site_calc_flag
_atom_site_refinement_flags
_atom_site_occupancy
C C1 0.4145(5) 0.30294(17) 0.47953(15) 0.0406(5) Uani d . 1
H H1A 0.2816 0.2758 0.4408 0.049 Uiso calc R 1
H H1B 0.3058 0.3303 0.5239 0.049 Uiso calc R 1
C C2 0.6059(5) 0.22767(16) 0.51396(15) 0.0394(5) Uani d . 1
H H2A 0.7481 0.2557 0.5494 0.047 Uiso calc R 1
H H2B 0.7042 0.1974 0.4690 0.047 Uiso calc R 1
C C3 0.4408(5) 0.15551(17) 0.56270(16) 0.0428(5) Uani d . 1
H H3A 0.3418 0.1858 0.6076 0.051 Uiso calc R 1
H H3B 0.2994 0.1272 0.5272 0.051 Uiso calc R 1
C C4 0.6327(5) 0.08106(17) 0.59718(15) 0.0421(5) Uani d . 1
H H4A 0.7880 0.1104 0.6266 0.051 Uiso calc R 1
H H4B 0.7140 0.0465 0.5518 0.051 Uiso calc R 1
C C5 0.4852(5) 0.01335(17) 0.65505(16) 0.0431(5) Uani d . 1
H H5A 0.3924 0.0472 0.6990 0.052 Uiso calc R 1
H H5B 0.3413 -0.0211 0.6251 0.052 Uiso calc R 1
C C6 0.7001(5) -0.05245(19) 0.69073(16) 0.0476(6) Uani d . 1
H H6A 0.7850 -0.0876 0.6463 0.057 Uiso calc R 1
H H6B 0.8501 -0.0168 0.7168 0.057 Uiso calc R 1
N N1 0.5814(4) 0.37625(13) 0.43757(12) 0.0408(4) Uani d . 1
H H1C 0.6968 0.4034 0.4737 0.061 Uiso calc R 1
H H1D 0.4635 0.4182 0.4165 0.061 Uiso calc R 1
H H1E 0.6839 0.3511 0.3974 0.061 Uiso calc R 1
N N2 0.5816(4) -0.11829(14) 0.75204(12) 0.0411(4) Uani d . 1
H H2C 0.5006 -0.0868 0.7928 0.062 Uiso calc R 1
H H2D 0.7209 -0.1533 0.7722 0.062 Uiso calc R 1
H H2E 0.4523 -0.1542 0.7279 0.062 Uiso calc R 1
Br Br1 0.10941(5) -0.040380(16) 0.887786(14) 0.03875(9) Uani d . 1
Br Br2 0.92032(6) 0.226290(19) 0.784156(17) 0.05109(10) Uani d . 1

loop_
_atom_site_aniso_label
_atom_site_aniso_U_11
_atom_site_aniso_U_22
_atom_site_aniso_U_33
_atom_site_aniso_U_12
_atom_site_aniso_U_13
_atom_site_aniso_U_23
C1 0.0363(11) 0.0383(12) 0.0472(13) 0.0026(9) 0.0007(9) 0.0023(10)
C2 0.0380(11) 0.0320(12) 0.0482(13) 0.0016(9) 0.0024(10) 0.0050(10)
C3 0.0400(12) 0.0402(13) 0.0482(13) -0.0016(10) 0.0022(10) 0.0057(10)
C4 0.0404(12) 0.0401(13) 0.0459(13) -0.0036(10) 0.0022(10) 0.0071(10)
C5 0.0400(12) 0.0404(13) 0.0489(13) -0.0024(10) 0.0021(10) 0.0085(10)
C6 0.0395(12) 0.0556(16) 0.0476(14) -0.0023(11) 0.0040(10) 0.0164(12)
N1 0.0474(11) 0.0317(10) 0.0435(11) 0.0071(8) 0.0012(9) 0.0028(8)
N2 0.0410(10) 0.0410(11) 0.0413(10) 0.0025(8) 0.0054(8) 0.0082(9)
Br1 0.04040(13) 0.03815(14) 0.03770(13) -0.00208(9) 0.00054(9) -0.00454(9)
Br2 0.05037(16) 0.04514(16) 0.05778(17) -0.00364(11) 0.00645(12) 0.01089(11)

loop_
_atom_type_symbol
_atom_type_description
_atom_type_scat_dispersion_real
_atom_type_scat_dispersion_imag
_atom_type_scat_source
C C 0.0033 0.0016 'International Tables Vol C Tables 4.2.6.8 and 6.1.1.4'
H H 0.0000 0.0000 'International Tables Vol C Tables 4.2.6.8 and 6.1.1.4'
N N 0.0061 0.0033 'International Tables Vol C Tables 4.2.6.8 and 6.1.1.4'
Br Br -0.2901 2.4595 'International Tables Vol C Tables 4.2.6.8 and 6.1.1.4'

loop_
_geom_angle_atom_site_label_1
_geom_angle_atom_site_label_2
_geom_angle_atom_site_label_3
_geom_angle
N1 C1 C2 111.50(19)
N1 C1 H1A 109.3
C2 C1 H1A 109.3
N1 C1 H1B 109.3
C2 C1 H1B 109.3
H1A C1 H1B 108.0
C1 C2 C3 112.28(19)
C1 C2 H2A 109.1
C3 C2 H2A 109.1
C1 C2 H2B 109.1
C3 C2 H2B 109.1
H2A C2 H2B 107.9
C4 C3 C2 112.0(2)
C4 C3 H3A 109.2
C2 C3 H3A 109.2
C4 C3 H3B 109.2
C2 C3 H3B 109.2
H3A C3 H3B 107.9
C3 C4 C5 114.4(2)
C3 C4 H4A 108.7
C5 C4 H4A 108.7
C3 C4 H4B 108.7
C5 C4 H4B 108.7
H4A C4 H4B 107.6
C6 C5 C4 109.7(2)
C6 C5 H5A 109.7
C4 C5 H5A 109.7
C6 C5 H5B 109.7
C4 C5 H5B 109.7
H5A C5 H5B 108.2
N2 C6 C5 114.2(2)
N2 C6 H6A 108.7
C5 C6 H6A 108.7
N2 C6 H6B 108.7
C5 C6 H6B 108.7
H6A C6 H6B 107.6
C1 N1 H1C 109.5
C1 N1 H1D 109.5
H1C N1 H1D 109.5
C1 N1 H1E 109.5
H1C N1 H1E 109.5
H1D N1 H1E 109.5
C6 N2 H2C 109.5
C6 N2 H2D 109.5
H2C N2 H2D 109.5
C6 N2 H2E 109.5
H2C N2 H2E 109.5
H2D N2 H2E 109.5

loop_
_geom_bond_atom_site_label_1
_geom_bond_atom_site_label_2
_geom_bond_distance
C1 N1 1.485(3)
C1 C2 1.518(3)
C1 H1A 0.9700
C1 H1B 0.9700
C2 C3 1.523(3)
C2 H2A 0.9700
C2 H2B 0.9700
C3 C4 1.511(3)
C3 H3A 0.9700
C3 H3B 0.9700
C4 C5 1.525(3)
C4 H4A 0.9700
C4 H4B 0.9700
C5 C6 1.503(3)
C5 H5A 0.9700
C5 H5B 0.9700
C6 N2 1.487(3)
C6 H6A 0.9700
C6 H6B 0.9700
N1 H1C 0.8900
N1 H1D 0.8900
N1 H1E 0.8900
N2 H2C 0.8900
N2 H2D 0.8900
N2 H2E 0.8900

loop_
_geom_hbond_atom_site_label_D
_geom_hbond_atom_site_label_H
_geom_hbond_atom_site_label_A
_geom_hbond_site_symmetry_A
_geom_hbond_distance_DH
_geom_hbond_distance_HA
_geom_hbond_distance_DA
_geom_hbond_angle_DHA
N1 H1C Br1 2_656 0.89 2.56 3.408(2) 159
N1 H1C Br1 4_665 0.89 3.11 3.529(2) 111
N1 H1D Br1 4_565 0.89 2.47 3.3466(19) 168
N1 H1E Br2 4_565 0.89 2.43 3.313(2) 174
N2 H2C Br1 . 0.89 2.50 3.330(2) 156
N2 H2D Br2 2_746 0.89 2.59 3.299(2) 137
N2 H2D Br1 1_655 0.89 3.09 3.505(2) 111
N2 H2E Br2 2_646 0.89 2.47 3.310(2) 158

loop_
_geom_torsion_atom_site_label_1
_geom_torsion_atom_site_label_2
_geom_torsion_atom_site_label_3
_geom_torsion_atom_site_label_4
_geom_torsion
_geom_torsion_publ_flag
N1 C1 C2 C3 175.8(2) yes
C1 C2 C3 C4 -179.7(2) yes
C2 C3 C4 C5 173.0(2) yes
C3 C4 C5 C6 -175.4(2) yes
C4 C5 C6 N2 176.6(2) yes

loop_
_cod_related_entry_id
_cod_related_entry_database
_cod_related_entry_code
1 ChemSpider 13816122
